data_4109705
loop_
_publ_author_name
'Alex S. Ionkin'
'William J. Marshall'
'Brian M. Fish'
'Matthew F. Schiffhauer'
'Fredric Davidson'

_publ_section_title
;
 A Stabilized \b-Oxaphosphoniumbetaine: An Elusive Zwitterion
;
_journal_name_full 'Journal of the American Chemical Society'
_journal_page_first 9210
_journal_page_last 9215
_journal_paper_doi 10.1021/ja071644a
_journal_volume 129
_journal_year 2007
_chemical_formula_sum 'C11 H19 F6 I N O P'
_chemical_formula_weight 453.14
_chemical_name_systematic
;
 ?
;
_space_group_IT_number 37
_symmetry_cell_setting orthorhombic
_symmetry_space_group_name_Hall 'C 2 -2c'
_symmetry_space_group_name_H-M 'C c c 2'
_atom_sites_solution_hydrogens geom
_atom_sites_solution_primary direct
_atom_sites_solution_secondary difmap
_audit_creation_method SHELXL-97
_cell_angle_alpha 90.00
_cell_angle_beta 90.00
_cell_angle_gamma 90.00
_cell_formula_units_Z 32
_cell_length_a 31.237(9)
_cell_length_b 50.033(14)
_cell_length_c 9.128(3)
_cell_measurement_temperature 293(2)
_cell_volume 14266(7)
_computing_cell_refinement 'Bruker XSCANS'
_computing_data_collection 'Bruker XSCANS'
_computing_data_reduction 'Bruker SHELXTL'
_computing_molecular_graphics 'Bruker SHELXTL'
_computing_publication_material 'Bruker SHELXTL'
_computing_structure_refinement 'SHELXL-97 (Sheldrick, 1997)'
_computing_structure_solution 'SHELXS-97 (Sheldrick, 1990)'
_diffrn_ambient_temperature 293(2)
_diffrn_measured_fraction_theta_full 0.995
_diffrn_measured_fraction_theta_max 0.995
_diffrn_measurement_device_type 'Bruker P4'
_diffrn_measurement_method '\w scans'
_diffrn_radiation_monochromator graphite
_diffrn_radiation_source 'fine-focus sealed tube'
_diffrn_radiation_type MoK\a
_diffrn_radiation_wavelength 0.71073
_diffrn_reflns_av_R_equivalents 0.0474
_diffrn_reflns_av_sigmaI/netI 0.0386
_diffrn_reflns_limit_h_max 41
_diffrn_reflns_limit_h_min -41
_diffrn_reflns_limit_k_max 66
_diffrn_reflns_limit_k_min -66
_diffrn_reflns_limit_l_max 11
_diffrn_reflns_limit_l_min -12
_diffrn_reflns_number 122336
_diffrn_reflns_theta_full 28.41
_diffrn_reflns_theta_max 28.41
_diffrn_reflns_theta_min 0.81
_exptl_absorpt_coefficient_mu 1.938
_exptl_absorpt_correction_type none
_exptl_crystal_colour colourless
_exptl_crystal_density_diffrn 1.688
_exptl_crystal_description square.prism
_exptl_crystal_F_000 7104
_exptl_crystal_size_max 0.44
_exptl_crystal_size_mid 0.20
_exptl_crystal_size_min 0.20
_refine_diff_density_max 0.902
_refine_diff_density_min -1.210
_refine_diff_density_rms 0.109
_refine_ls_abs_structure_details 'Flack H D (1983), Acta Cryst. A39, 876-881'
_refine_ls_abs_structure_Flack 0.009(18)
_refine_ls_extinction_method none
_refine_ls_goodness_of_fit_ref 1.001
_refine_ls_hydrogen_treatment riding
_refine_ls_matrix_type full
_refine_ls_number_parameters 836
_refine_ls_number_reflns 17732
_refine_ls_number_restraints 97
_refine_ls_restrained_S_all 1.000
_refine_ls_R_factor_all 0.0685
_refine_ls_R_factor_gt 0.0418
_refine_ls_shift/su_max 1.517
_refine_ls_shift/su_mean 0.315
_refine_ls_structure_factor_coef Fsqd
_refine_ls_weighting_details 'calc w=1/[\s^2^(Fo^2^)+(0.0645P)^2^+48.2922P] where P=(Fo^2^+2Fc^2^)/3'
_refine_ls_weighting_scheme calc
_refine_ls_wR_factor_gt 0.1191
_refine_ls_wR_factor_ref 0.1395
_reflns_number_gt 11235
_reflns_number_total 17732
_reflns_threshold_expression >2sigma(I)
_cod_data_source_file ja071644asi20070412_015510_4.cif
_cod_data_source_block 07001
_cod_database_code 4109705

loop_
_symmetry_equiv_pos_as_xyz
'x, y, z'
'-x, -y, z'
'x, -y, z+1/2'
'-x, y, z+1/2'
'x+1/2, y+1/2, z'
'-x+1/2, -y+1/2, z'
'x+1/2, -y+1/2, z+1/2'
'-x+1/2, y+1/2, z+1/2'

loop_
_atom_site_label
_atom_site_type_symbol
_atom_site_fract_x
_atom_site_fract_y
_atom_site_fract_z
_atom_site_U_iso_or_equiv
_atom_site_adp_type
_atom_site_occupancy
_atom_site_symmetry_multiplicity
_atom_site_calc_flag
_atom_site_refinement_flags
I1 I 0.163793(15) -0.065344(8) 0.22698(5) 0.02970(11) Uani 1 1 d .
P1 P 0.33542(5) 0.07117(3) 0.7550(2) 0.0244(4) Uani 1 1 d D
F1 F 0.46243(16) 0.08147(9) 0.5053(6) 0.0703(16) Uani 1 1 d D
C1 C 0.38416(18) 0.07289(11) 0.6457(7) 0.0228(13) Uani 1 1 d D
H1A H 0.4010 0.0569 0.6636 0.027 Uiso 1 1 calc R
H1B H 0.3764 0.0730 0.5428 0.027 Uiso 1 1 calc R
O1 O 0.38453(14) 0.11901(9) 0.7035(6) 0.0371(11) Uani 1 1 d D
H1 H 0.3979 0.1313 0.7419 0.056 Uiso 1 1 calc R
I2 I 0.328932(14) 0.064524(8) 0.25248(5) 0.03058(12) Uani 1 1 d .
F2 F 0.46800(13) 0.12283(9) 0.5629(6) 0.0578(14) Uani 1 1 d D
C2 C 0.41195(19) 0.09757(12) 0.6780(7) 0.0265(14) Uani 1 1 d D
I3 I 0.083222(16) -0.186823(8) 0.74033(6) 0.03576(12) Uani 1 1 d .
F3 F 0.41665(15) 0.10962(12) 0.4301(6) 0.0702(16) Uani 1 1 d D
C3 C 0.4410(2) 0.10279(14) 0.5450(9) 0.0338(16) Uani 1 1 d .
I4 I 0.418066(17) 0.183267(8) 0.73902(7) 0.03716(12) Uani 1 1 d .
F4 F 0.46848(16) 0.07365(9) 0.7938(6) 0.0691(16) Uani 1 1 d D
C4 C 0.4400(2) 0.09351(15) 0.8154(9) 0.0374(17) Uani 1 1 d .
C5 C 0.2943(2) 0.09002(13) 0.6680(8) 0.0357(17) Uani 1 1 d D
H5A H 0.3018 0.1086 0.6695 0.054 Uiso 1 1 calc R
H5B H 0.2678 0.0874 0.7191 0.054 Uiso 1 1 calc R
H5C H 0.2913 0.0842 0.5683 0.054 Uiso 1 1 calc R
F5 F 0.46255(16) 0.11437(9) 0.8506(6) 0.0610(15) Uani 1 1 d D
C6 C 0.3215(2) 0.03614(11) 0.7802(7) 0.0267(13) Uani 1 1 d D
F6 F 0.41708(17) 0.08610(15) 0.9289(6) 0.091(2) Uani 1 1 d D
C7 C 0.2802(2) 0.03489(14) 0.8710(7) 0.0357(16) Uani 1 1 d .
H7A H 0.2724 0.0166 0.8867 0.054 Uiso 1 1 calc R
H7B H 0.2576 0.0439 0.8192 0.054 Uiso 1 1 calc R
H7C H 0.2848 0.0435 0.9637 0.054 Uiso 1 1 calc R
C8 C 0.3149(3) 0.02333(15) 0.6330(8) 0.058(2) Uani 1 1 d .
H8A H 0.3069 0.0050 0.6460 0.087 Uiso 1 1 calc R
H8B H 0.3410 0.0243 0.5776 0.087 Uiso 1 1 calc R
H8C H 0.2926 0.0326 0.5813 0.087 Uiso 1 1 calc R
C9 C 0.3581(2) 0.02282(14) 0.8670(8) 0.0406(17) Uani 1 1 d .
H9A H 0.3549 0.0037 0.8630 0.061 Uiso 1 1 calc R
H9B H 0.3570 0.0286 0.9672 0.061 Uiso 1 1 calc R
H9C H 0.3851 0.0278 0.8249 0.061 Uiso 1 1 calc R
P11 P 0.08819(5) -0.18007(3) 1.2461(2) 0.0248(4) Uani 1 1 d D
O11 O 0.13357(14) -0.13036(9) 1.1947(7) 0.0440(14) Uani 1 1 d D
H11 H 0.1466 -0.1172 1.2245 0.066 Uiso 1 1 calc R
F11 F 0.16761(18) -0.13995(14) 0.9221(7) 0.090(2) Uani 1 1 d D
C11 C 0.13656(19) -0.17619(12) 1.1367(7) 0.0267(14) Uani 1 1 d D
H11A H 0.1548 -0.1916 1.1531 0.032 Uiso 1 1 calc R
H11B H 0.1286 -0.1762 1.0340 0.032 Uiso 1 1 calc R
F12 F 0.2154(2) -0.16549(11) 1.0036(7) 0.091(2) Uani 1 1 d D
C12 C 0.1623(2) -0.15106(12) 1.1684(8) 0.0274(15) Uani 1 1 d D
F13 F 0.21624(15) -0.12408(10) 1.0554(7) 0.0659(17) Uani 1 1 d D
C13 C 0.1915(3) -0.14554(16) 1.0376(9) 0.0384(18) Uani 1 1 d .
F14 F 0.21200(16) -0.13304(10) 1.3430(6) 0.0666(16) Uani 1 1 d D
C14 C 0.1904(3) -0.15477(18) 1.3095(9) 0.043(2) Uani 1 1 d .
C15 C 0.0456(2) -0.16200(14) 1.1611(8) 0.0348(16) Uani 1 1 d D
H15A H 0.0523 -0.1433 1.1608 0.052 Uiso 1 1 calc R
H15B H 0.0196 -0.1649 1.2147 0.052 Uiso 1 1 calc R
H15C H 0.0421 -0.1681 1.0622 0.052 Uiso 1 1 calc R
F15 F 0.21988(18) -0.17385(11) 1.2883(7) 0.085(2) Uani 1 1 d D
C16 C 0.0766(2) -0.21534(13) 1.2681(9) 0.0388(18) Uani 1 1 d D
F16 F 0.16792(18) -0.16218(17) 1.4218(6) 0.102(2) Uani 1 1 d D
C17 C 0.1144(3) -0.22831(14) 1.3511(10) 0.052(2) Uani 1 1 d .
H17A H 0.1108 -0.2474 1.3523 0.077 Uiso 1 1 calc R
H17B H 0.1151 -0.2217 1.4499 0.077 Uiso 1 1 calc R
H17C H 0.1408 -0.2239 1.3028 0.077 Uiso 1 1 calc R
C18 C 0.0354(3) -0.21815(17) 1.3573(10) 0.056(3) Uani 1 1 d .
H18A H 0.0298 -0.2367 1.3755 0.084 Uiso 1 1 calc R
H18B H 0.0119 -0.2106 1.3035 0.084 Uiso 1 1 calc R
H18C H 0.0385 -0.2089 1.4489 0.084 Uiso 1 1 calc R
C19 C 0.0712(4) -0.22810(14) 1.1178(10) 0.060(3) Uani 1 1 d .
H19A H 0.0645 -0.2467 1.1292 0.090 Uiso 1 1 calc R
H19B H 0.0972 -0.2263 1.0631 0.090 Uiso 1 1 calc R
H19C H 0.0483 -0.2194 1.0663 0.090 Uiso 1 1 calc R
P21 P 0.41092(5) -0.17734(3) 0.7475(2) 0.0253(4) Uani 1 1 d D
O21 O 0.36366(15) -0.12758(9) 0.6816(7) 0.0496(17) Uani 1 1 d D
H21 H 0.3607 -0.1205 0.7621 0.074 Uiso 1 1 calc R
F21 F 0.3341(2) -0.1536(2) 0.9244(6) 0.154(4) Uani 1 1 d D
C21 C 0.36288(19) -0.17385(12) 0.6381(7) 0.0266(14) Uani 1 1 d D
H21A H 0.3710 -0.1735 0.5356 0.032 Uiso 1 1 calc R
H21B H 0.3452 -0.1896 0.6532 0.032 Uiso 1 1 calc R
F22 F 0.28226(15) -0.13286(10) 0.8340(6) 0.0615(15) Uani 1 1 d D
C22 C 0.3360(2) -0.14919(13) 0.6698(8) 0.0299(16) Uani 1 1 d D
F23 F 0.2871(2) -0.17460(11) 0.8100(8) 0.103(3) Uani 1 1 d D
C23 C 0.3098(3) -0.1531(2) 0.8110(9) 0.048(2) Uani 1 1 d .
F24 F 0.28298(14) -0.12200(10) 0.5480(6) 0.0630(15) Uani 1 1 d D
C24 C 0.3054(3) -0.14491(16) 0.5392(10) 0.0380(18) Uani 1 1 d .
F25 F 0.3262(2) -0.14314(16) 0.4168(7) 0.109(3) Uani 1 1 d D
C25 C 0.4534(2) -0.15876(13) 0.6659(8) 0.0355(17) Uani 1 1 d D
H25A H 0.4456 -0.1402 0.6615 0.053 Uiso 1 1 calc R
H25B H 0.4585 -0.1653 0.5687 0.053 Uiso 1 1 calc R
H25C H 0.4789 -0.1608 0.7237 0.053 Uiso 1 1 calc R
F26 F 0.2779(2) -0.16407(11) 0.5259(8) 0.108(3) Uani 1 1 d D
C26 C 0.4236(3) -0.21242(13) 0.7683(9) 0.0391(18) Uani 1 1 d D
C27 C 0.4295(3) -0.22554(14) 0.6168(10) 0.057(3) Uani 1 1 d .
H27A H 0.4375 -0.2439 0.6292 0.085 Uiso 1 1 calc R
H27B H 0.4515 -0.2163 0.5637 0.085 Uiso 1 1 calc R
H27C H 0.4031 -0.2246 0.5633 0.085 Uiso 1 1 calc R
C28 C 0.4639(3) -0.21558(17) 0.8569(9) 0.054(2) Uani 1 1 d .
H28A H 0.4692 -0.2342 0.8737 0.081 Uiso 1 1 calc R
H28B H 0.4606 -0.2066 0.9491 0.081 Uiso 1 1 calc R
H28C H 0.4875 -0.2079 0.8044 0.081 Uiso 1 1 calc R
C29 C 0.3860(3) -0.22619(15) 0.8497(11) 0.056(3) Uani 1 1 d .
H29A H 0.3889 -0.2452 0.8417 0.084 Uiso 1 1 calc R
H29B H 0.3594 -0.2207 0.8066 0.084 Uiso 1 1 calc R
H29C H 0.3865 -0.2211 0.9511 0.084 Uiso 1 1 calc R
O31 O 0.11494(15) -0.12265(9) 0.6733(7) 0.0445(14) Uani 1 1 d D
H31 H 0.1099 -0.1313 0.7475 0.08(3) Uiso 1 1 calc R
P31 P 0.15828(5) -0.07135(3) 0.7387(2) 0.0206(3) Uani 1 1 d D
F31 F 0.08457(19) -0.09855(19) 0.9173(6) 0.145(4) Uani 1 1 d D
C31 C 0.11063(18) -0.07659(12) 0.6286(6) 0.0226(12) Uani 1 1 d D
H31A H 0.0916 -0.0615 0.6429 0.027 Uiso 1 1 calc R
H31B H 0.1189 -0.0767 0.5262 0.027 Uiso 1 1 calc R
F32 F 0.0367(2) -0.07758(9) 0.8064(8) 0.121(3) Uani 1 1 d D
C32 C 0.08576(19) -0.10234(11) 0.6612(7) 0.0217(13) Uani 1 1 d D
F33 F 0.03298(14) -0.11919(8) 0.8267(5) 0.0511(12) Uani 1 1 d D
C33 C 0.0596(2) -0.09936(16) 0.8044(8) 0.0356(17) Uani 1 1 d .
F34 F 0.02516(17) -0.08862(9) 0.5250(7) 0.092(2) Uani 1 1 d D
C34 C 0.0550(2) -0.10715(13) 0.5316(8) 0.0306(15) Uani 1 1 d .
F35 F 0.07506(19) -0.10723(15) 0.4087(6) 0.111(3) Uani 1 1 d D
C35 C 0.2020(2) -0.08922(14) 0.6574(8) 0.0376(18) Uani 1 1 d D
H35A H 0.2268 -0.0877 0.7188 0.056 Uiso 1 1 calc R
H35B H 0.2082 -0.0818 0.5627 0.056 Uiso 1 1 calc R
H35C H 0.1944 -0.1077 0.6470 0.056 Uiso 1 1 calc R
F36 F 0.03464(13) -0.13038(7) 0.5411(5) 0.0448(11) Uani 1 1 d D
C36 C 0.16819(17) -0.03561(10) 0.7559(7) 0.0214(12) Uani 1 1 d D
C37 C 0.1734(3) -0.02358(14) 0.6034(7) 0.0428(18) Uani 1 1 d .
H37A H 0.1798 -0.0049 0.6119 0.064 Uiso 1 1 calc R
H37B H 0.1474 -0.0258 0.5491 0.064 Uiso 1 1 calc R
H37C H 0.1964 -0.0324 0.5532 0.064 Uiso 1 1 calc R
C38 C 0.2088(2) -0.03170(13) 0.8460(7) 0.0324(15) Uani 1 1 d .
H38A H 0.2135 -0.0130 0.8619 0.049 Uiso 1 1 calc R
H38B H 0.2328 -0.0391 0.7941 0.049 Uiso 1 1 calc R
H38C H 0.2058 -0.0406 0.9386 0.049 Uiso 1 1 calc R
C39 C 0.12966(19) -0.02309(13) 0.8354(7) 0.0341(15) Uani 1 1 d .
H39A H 0.1330 -0.0040 0.8384 0.051 Uiso 1 1 calc R
H39B H 0.1281 -0.0299 0.9335 0.051 Uiso 1 1 calc R
H39C H 0.1038 -0.0275 0.7838 0.051 Uiso 1 1 calc R
N51 N 0.0518(2) 0.02469(12) 0.9922(8) 0.0519(16) Uani 1 1 d .
C52 C 0.04823(19) 0.02882(13) 0.8688(10) 0.0427(17) Uani 1 1 d .
C53 C 0.0446(3) 0.0337(2) 0.7054(11) 0.063(3) Uani 1 1 d .
N54 N 0.5586(2) -0.01306(14) 0.5858(9) 0.0648(19) Uani 1 1 d .
C55 C 0.5538(2) 0.00766(16) 0.6370(9) 0.0473(18) Uani 1 1 d .
C56 C 0.5492(3) 0.03454(17) 0.7009(13) 0.067(3) Uani 1 1 d .
C60 C 0.1967(5) -0.2754(3) 1.491(2) 0.057(6) Uani 0.66(4) 1 d P
C61 C 0.1981(5) -0.2265(3) 0.994(2) 0.064(6) Uani 0.70(4) 1 d P
C62 C 0.2016(4) -0.2801(3) 1.367(2) 0.050(6) Uani 0.57(3) 1 d P
C63 C 0.2026(4) -0.2226(3) 0.867(2) 0.042(6) Uani 0.50(3) 1 d P
C64 C 0.1908(6) -0.2638(3) 1.590(2) 0.058(7) Uani 0.57(4) 1 d P
C65 C 0.2042(4) -0.2163(2) 0.7046(13) 0.070(4) Uani 1.00(3) 1 d .
C66 C 0.1960(5) -0.2418(5) 1.639(2) 0.070(10) Uani 0.51(4) 1 d P
C67 C 0.1959(6) -0.2595(5) 1.140(2) 0.070(9) Uani 0.51(4) 1 d P
C68 C 0.1925(6) -0.2376(4) 1.090(3) 0.059(7) Uani 0.52(4) 1 d P
C69 C 0.2022(3) -0.2850(2) 1.2041(13) 0.070(4) Uani 1.00(3) 1 d .
H1' H 0.3458(18) 0.0802(11) 0.882(4) 0.024(16) Uiso 1 1 d D
H11' H 0.0965(16) -0.1715(10) 1.376(4) 0.001(13) Uiso 1 1 d D
H21' H 0.3999(18) -0.1705(11) 0.878(4) 0.012(15) Uiso 1 1 d D
H31' H 0.1519(16) -0.0776(10) 0.873(4) 0.010(12) Uiso 1 1 d D

loop_
_atom_site_aniso_label
_atom_site_aniso_U_11
_atom_site_aniso_U_22
_atom_site_aniso_U_33
_atom_site_aniso_U_23
_atom_site_aniso_U_13
_atom_site_aniso_U_12
I1 0.0346(2) 0.0310(2) 0.0235(3) -0.00010(18) -0.00108(16) -0.00647(16)
P1 0.0239(7) 0.0237(7) 0.0255(8) -0.0001(7) 0.0003(7) -0.0001(6)
F1 0.082(4) 0.049(3) 0.080(4) -0.006(2) 0.057(3) 0.004(2)
C1 0.024(3) 0.019(3) 0.025(3) -0.002(2) 0.003(2) -0.004(2)
O1 0.026(2) 0.022(2) 0.063(3) -0.009(2) -0.001(2) -0.0005(17)
I2 0.03201(19) 0.0308(2) 0.0290(3) -0.00077(19) -0.00235(18) -0.00661(15)
F2 0.038(2) 0.063(3) 0.072(3) -0.023(3) 0.022(2) -0.028(2)
C2 0.018(3) 0.031(3) 0.030(3) 0.000(3) -0.003(2) 0.004(2)
I3 0.0445(2) 0.02395(18) 0.0388(3) -0.0022(2) -0.0131(2) -0.00169(17)
F3 0.052(3) 0.106(4) 0.053(3) 0.041(3) -0.005(2) -0.027(3)
C3 0.033(4) 0.029(3) 0.039(4) 0.000(3) 0.005(3) -0.009(3)
I4 0.0457(2) 0.02595(19) 0.0398(3) 0.0014(2) 0.0139(2) -0.00387(17)
F4 0.069(3) 0.051(3) 0.088(4) -0.022(3) -0.046(3) 0.027(2)
C4 0.027(4) 0.042(4) 0.043(4) 0.000(3) -0.012(3) -0.006(3)
C5 0.025(4) 0.035(4) 0.046(4) 0.007(3) -0.002(3) 0.002(3)
F5 0.061(3) 0.044(3) 0.077(4) -0.013(3) -0.038(3) -0.010(2)
C6 0.032(3) 0.024(3) 0.024(3) 0.003(2) 0.003(2) -0.004(2)
F6 0.052(3) 0.189(7) 0.030(3) 0.012(3) -0.011(2) -0.030(3)
C7 0.027(3) 0.044(4) 0.036(4) 0.009(3) -0.003(3) -0.009(3)
C8 0.095(7) 0.046(5) 0.031(4) -0.005(3) -0.006(4) -0.023(5)
C9 0.036(3) 0.041(4) 0.045(4) 0.016(3) 0.007(3) 0.012(3)
P11 0.0280(8) 0.0193(7) 0.0270(8) -0.0018(8) -0.0051(8) -0.0008(6)
O11 0.020(2) 0.025(2) 0.087(4) -0.020(3) -0.001(2) 0.0008(18)
F11 0.072(4) 0.142(6) 0.056(4) 0.046(4) -0.024(3) -0.049(4)
C11 0.028(3) 0.023(3) 0.029(3) -0.007(3) -0.008(3) 0.003(3)
F12 0.114(5) 0.064(3) 0.096(5) 0.004(3) 0.074(4) 0.033(3)
C12 0.020(3) 0.022(3) 0.040(4) -0.005(3) -0.002(3) -0.001(2)
F13 0.045(3) 0.068(3) 0.085(4) -0.031(3) 0.030(3) -0.026(2)
C13 0.047(5) 0.032(4) 0.036(4) 0.000(3) -0.001(3) -0.002(3)
F14 0.064(3) 0.050(3) 0.085(4) -0.017(3) -0.043(3) -0.006(2)
C14 0.035(4) 0.056(5) 0.038(4) -0.014(4) -0.010(3) -0.006(4)
C15 0.025(3) 0.035(3) 0.045(4) 0.005(3) -0.002(3) -0.003(3)
F15 0.091(4) 0.070(4) 0.093(4) -0.031(3) -0.065(3) 0.032(3)
C16 0.055(4) 0.033(3) 0.029(4) 0.001(3) -0.015(3) -0.007(3)
F16 0.058(4) 0.217(7) 0.031(3) -0.008(4) -0.013(2) -0.034(4)
C17 0.075(6) 0.018(3) 0.062(6) 0.008(4) -0.020(5) 0.004(4)
C18 0.055(5) 0.057(5) 0.056(5) 0.024(4) -0.024(4) -0.031(4)
C19 0.116(9) 0.018(3) 0.045(5) -0.007(3) -0.018(5) -0.014(4)
P21 0.0287(8) 0.0205(7) 0.0268(8) -0.0015(8) 0.0029(8) 0.0022(6)
O21 0.024(2) 0.031(3) 0.093(5) -0.032(3) -0.002(3) 0.000(2)
F21 0.063(4) 0.369(14) 0.030(3) -0.014(5) 0.011(3) 0.073(6)
C21 0.027(3) 0.023(3) 0.030(3) -0.004(3) 0.005(3) -0.002(2)
F22 0.052(3) 0.054(3) 0.078(4) -0.015(3) 0.036(3) 0.004(2)
C22 0.022(3) 0.031(3) 0.036(4) -0.009(3) 0.002(3) -0.004(3)
F23 0.143(6) 0.052(3) 0.115(5) -0.003(3) 0.101(5) -0.006(4)
C23 0.036(4) 0.075(6) 0.033(4) -0.003(4) 0.006(3) 0.017(4)
F24 0.043(3) 0.071(3) 0.074(4) -0.024(3) -0.024(3) 0.023(2)
C24 0.037(4) 0.037(4) 0.041(4) 0.000(3) 0.002(3) -0.002(3)
F25 0.097(5) 0.178(7) 0.053(4) 0.053(4) 0.033(3) 0.083(5)
C25 0.025(4) 0.035(4) 0.047(5) 0.011(3) 0.002(3) 0.000(3)
F26 0.122(5) 0.072(4) 0.128(6) 0.029(4) -0.098(5) -0.048(4)
C26 0.057(4) 0.027(3) 0.033(4) 0.000(3) 0.017(4) 0.004(3)
C27 0.108(8) 0.017(3) 0.045(5) -0.004(3) 0.018(5) 0.010(4)
C28 0.058(5) 0.054(5) 0.050(5) 0.025(4) 0.018(4) 0.025(4)
C29 0.070(6) 0.024(4) 0.075(6) 0.018(4) 0.030(5) 0.002(4)
O31 0.023(2) 0.028(2) 0.082(4) 0.022(3) -0.002(2) 0.0018(19)
P31 0.0172(6) 0.0235(7) 0.0212(9) -0.0001(7) -0.0044(6) -0.0012(5)
F31 0.068(4) 0.339(12) 0.027(3) 0.007(5) 0.001(3) -0.088(6)
C31 0.022(3) 0.025(3) 0.021(3) 0.005(2) -0.002(2) -0.002(2)
F32 0.182(7) 0.033(3) 0.147(6) 0.015(3) 0.139(6) 0.026(3)
C32 0.021(3) 0.020(3) 0.024(3) -0.001(2) -0.005(2) 0.001(2)
F33 0.051(3) 0.040(2) 0.062(3) 0.000(2) 0.029(2) -0.017(2)
C33 0.033(4) 0.044(4) 0.030(4) -0.005(3) 0.009(3) -0.017(3)
F34 0.097(4) 0.038(3) 0.141(6) -0.014(3) -0.095(4) 0.009(3)
C34 0.032(3) 0.023(3) 0.037(4) -0.003(3) -0.004(3) -0.011(3)
F35 0.105(5) 0.192(7) 0.035(3) -0.040(4) 0.017(3) -0.107(5)
C35 0.025(4) 0.036(4) 0.051(5) -0.017(3) 0.002(3) 0.007(3)
F36 0.042(2) 0.031(2) 0.062(3) 0.0046(19) -0.018(2) -0.0168(17)
C36 0.025(3) 0.020(2) 0.019(3) -0.002(2) 0.000(2) -0.0024(18)
C37 0.060(5) 0.044(4) 0.025(3) 0.001(3) -0.001(3) -0.010(3)
C38 0.032(3) 0.031(3) 0.035(3) -0.009(3) -0.008(3) -0.006(3)
C39 0.026(3) 0.037(3) 0.039(3) -0.014(3) -0.007(3) 0.010(3)
N51 0.049(4) 0.044(4) 0.063(5) -0.001(3) -0.005(3) 0.000(3)
C52 0.022(3) 0.038(4) 0.069(5) -0.019(4) 0.001(3) 0.003(3)
C53 0.055(6) 0.084(7) 0.051(5) -0.006(5) -0.006(4) 0.011(5)
N54 0.050(4) 0.060(4) 0.084(6) -0.001(4) -0.007(4) 0.013(3)
C55 0.023(3) 0.053(4) 0.066(5) 0.013(4) -0.004(3) 0.003(3)
C56 0.061(6) 0.045(5) 0.095(8) -0.014(5) 0.007(6) 0.003(4)
C60 0.050(8) 0.062(9) 0.059(12) 0.001(8) -0.008(7) -0.009(6)
C61 0.060(9) 0.050(8) 0.080(15) 0.002(8) -0.004(8) -0.003(6)
C62 0.032(8) 0.048(9) 0.069(14) 0.011(8) 0.005(7) -0.004(6)
C63 0.021(7) 0.040(9) 0.064(14) -0.011(8) 0.003(7) -0.016(6)
C64 0.073(11) 0.034(10) 0.068(13) -0.001(8) -0.017(9) -0.009(7)
C65 0.068(7) 0.072(8) 0.069(8) -0.014(6) 0.015(5) 0.004(5)
C66 0.030(9) 0.10(2) 0.082(15) 0.039(15) 0.014(8) -0.008(9)
C67 0.044(10) 0.09(2) 0.081(15) -0.027(13) 0.023(9) 0.012(10)
C68 0.069(12) 0.030(11) 0.077(15) 0.007(9) -0.002(10) 0.017(8)
C69 0.061(6) 0.075(8) 0.075(9) 0.009(7) 0.013(5) 0.001(5)

loop_
_atom_type_symbol
_atom_type_description
_atom_type_scat_dispersion_real
_atom_type_scat_dispersion_imag
_atom_type_scat_source
C C 0.0033 0.0016 'International Tables Vol C Tables 4.2.6.8 and 6.1.1.4'
H H 0.0000 0.0000 'International Tables Vol C Tables 4.2.6.8 and 6.1.1.4'
O O 0.0106 0.0060 'International Tables Vol C Tables 4.2.6.8 and 6.1.1.4'
F F 0.0171 0.0103 'International Tables Vol C Tables 4.2.6.8 and 6.1.1.4'
P P 0.1023 0.0942 'International Tables Vol C Tables 4.2.6.8 and 6.1.1.4'
I I -0.4742 1.8119 'International Tables Vol C Tables 4.2.6.8 and 6.1.1.4'
N N 0.0061 0.0033 'International Tables Vol C Tables 4.2.6.8 and 6.1.1.4'

loop_
_geom_angle_atom_site_label_1
_geom_angle_atom_site_label_2
_geom_angle_atom_site_label_3
_geom_angle
_geom_angle_site_symmetry_1
_geom_angle_site_symmetry_3
C5 P1 C6 113.3(3) . .
C5 P1 C1 109.4(3) . .
C6 P1 C1 108.3(3) . .
C2 C1 P1 113.9(4) . .
O1 C2 C1 107.7(5) . .
O1 C2 C3 111.4(5) . .
C1 C2 C3 108.5(5) . .
O1 C2 C4 108.4(6) . .
C1 C2 C4 111.8(5) . .
C3 C2 C4 109.2(6) . .
F1 C3 F2 109.0(6) . .
F1 C3 F3 106.3(7) . .
F2 C3 F3 105.4(6) . .
F1 C3 C2 112.5(6) . .
F2 C3 C2 114.1(6) . .
F3 C3 C2 109.1(6) . .
F6 C4 F5 109.1(7) . .
F6 C4 F4 105.5(7) . .
F5 C4 F4 105.8(6) . .
F6 C4 C2 111.6(6) . .
F5 C4 C2 113.7(6) . .
F4 C4 C2 110.7(6) . .
C8 C6 C7 110.5(6) . .
C8 C6 C9 112.2(6) . .
C7 C6 C9 109.1(5) . .
C8 C6 P1 109.3(5) . .
C7 C6 P1 107.9(4) . .
C9 C6 P1 107.8(4) . .
C15 P11 C16 113.1(3) . .
C15 P11 C11 109.0(3) . .
C16 P11 C11 109.3(3) . .
C12 C11 P11 115.0(4) . .
O11 C12 C13 112.7(6) . .
O11 C12 C11 107.9(5) . .
C13 C12 C11 108.4(6) . .
O11 C12 C14 107.9(6) . .
C13 C12 C14 109.2(6) . .
C11 C12 C14 110.7(6) . .
F12 C13 F11 107.5(7) . .
F12 C13 F13 108.6(7) . .
F11 C13 F13 104.7(7) . .
F12 C13 C12 113.3(7) . .
F11 C13 C12 108.9(7) . .
F13 C13 C12 113.4(7) . .
F14 C14 F16 109.3(7) . .
F14 C14 F15 105.6(6) . .
F16 C14 F15 106.4(8) . .
F14 C14 C12 112.3(7) . .
F16 C14 C12 112.4(6) . .
F15 C14 C12 110.5(6) . .
C19 C16 C18 110.3(7) . .
C19 C16 C17 110.5(7) . .
C18 C16 C17 110.0(7) . .
C19 C16 P11 109.3(5) . .
C18 C16 P11 108.5(6) . .
C17 C16 P11 108.1(5) . .
C25 P21 C26 112.7(3) . .
C25 P21 C21 109.6(3) . .
C26 P21 C21 109.5(3) . .
C22 C21 P21 115.6(5) . .
O21 C22 C21 107.6(5) . .
O21 C22 C23 111.4(7) . .
C21 C22 C23 110.6(6) . .
O21 C22 C24 109.7(6) . .
C21 C22 C24 107.9(6) . .
C23 C22 C24 109.6(6) . .
F21 C23 F23 108.2(9) . .
F21 C23 F22 105.6(8) . .
F23 C23 F22 106.2(7) . .
F21 C23 C22 111.2(7) . .
F23 C23 C22 113.1(7) . .
F22 C23 C22 112.1(7) . .
F26 C24 F25 107.6(8) . .
F26 C24 F24 107.0(7) . .
F25 C24 F24 104.7(7) . .
F26 C24 C22 112.4(7) . .
F25 C24 C22 111.5(7) . .
F24 C24 C22 113.2(6) . .
C28 C26 C27 109.8(7) . .
C28 C26 C29 109.2(7) . .
C27 C26 C29 109.3(7) . .
C28 C26 P21 110.0(6) . .
C27 C26 P21 110.2(5) . .
C29 C26 P21 108.3(5) . .
C35 P31 C31 108.9(3) . .
C35 P31 C36 113.3(3) . .
C31 P31 C36 109.2(3) . .
C32 C31 P31 115.4(4) . .
O31 C32 C31 107.6(5) . .
O31 C32 C34 111.1(5) . .
C31 C32 C34 107.3(5) . .
O31 C32 C33 110.8(6) . .
C31 C32 C33 110.5(5) . .
C34 C32 C33 109.5(5) . .
F31 C33 F32 107.1(7) . .
F31 C33 F33 106.5(7) . .
F32 C33 F33 106.5(6) . .
F31 C33 C32 110.9(6) . .
F32 C33 C32 112.4(6) . .
F33 C33 C32 113.1(6) . .
F35 C34 F34 107.9(7) . .
F35 C34 F36 106.7(6) . .
F34 C34 F36 106.2(6) . .
F35 C34 C32 111.6(6) . .
F34 C34 C32 111.5(6) . .
F36 C34 C32 112.6(6) . .
C38 C36 C37 110.6(5) . .
C38 C36 C39 110.1(5) . .
C37 C36 C39 110.7(5) . .
C38 C36 P31 108.3(4) . .
C37 C36 P31 109.1(4) . .
C39 C36 P31 107.9(4) . .
N51 C52 C53 178.3(9) . .
N54 C55 C56 177.9(8) . .
C64 C60 C62 159(2) . .
C68 C61 C63 157(2) . .
C60 C62 C69 172.8(17) . .
C61 C63 C65 174.5(17) . .
C60 C64 C66 141(2) . .
C66 C65 C63 102.4(12) 1_554 .
C64 C66 C65 176(2) . 1_556
C68 C67 C69 176(2) . .
C61 C68 C67 142(2) . .
C67 C69 C62 104.9(13) . .

loop_
_geom_bond_atom_site_label_1
_geom_bond_atom_site_label_2
_geom_bond_distance
_geom_bond_site_symmetry_2
P1 C5 1.780(6) .
P1 C6 1.820(6) .
P1 C1 1.823(6) .
F1 C3 1.311(8) .
C1 C2 1.538(7) .
O1 C2 1.392(6) .
F2 C3 1.321(7) .
C2 C3 1.537(9) .
C2 C4 1.545(9) .
F3 C3 1.339(9) .
F4 C4 1.347(8) .
C4 F6 1.313(9) .
C4 F5 1.299(8) .
C6 C8 1.503(9) .
C6 C7 1.535(8) .
C6 C9 1.542(9) .
P11 C15 1.785(6) .
P11 C16 1.813(7) .
P11 C11 1.822(6) .
O11 C12 1.391(7) .
F11 C13 1.322(9) .
C11 C12 1.520(7) .
F12 C13 1.284(9) .
C12 C13 1.529(11) .
C12 C14 1.569(10) .
F13 C13 1.333(8) .
F14 C14 1.317(9) .
C14 F16 1.296(10) .
C14 F15 1.341(9) .
C16 C19 1.523(10) .
C16 C18 1.530(11) .
C16 C17 1.546(10) .
P21 C25 1.782(6) .
P21 C26 1.809(7) .
P21 C21 1.811(6) .
O21 C22 1.389(7) .
F21 C23 1.285(10) .
C21 C22 1.521(8) .
F22 C23 1.343(9) .
C22 C23 1.539(10) .
C22 C24 1.543(11) .
F23 C23 1.289(11) .
F24 C24 1.345(9) .
C24 F26 1.293(9) .
C24 F25 1.296(10) .
C26 C28 1.504(11) .
C26 C27 1.541(10) .
C26 C29 1.552(10) .
O31 C32 1.369(6) .
P31 C35 1.793(6) .
P31 C31 1.815(5) .
P31 C36 1.821(5) .
F31 C33 1.293(9) .
C31 C32 1.534(7) .
F32 C33 1.303(9) .
C32 C34 1.542(9) .
C32 C33 1.549(9) .
F33 C33 1.310(8) .
F34 C34 1.316(8) .
C34 F35 1.285(9) .
C34 F36 1.328(7) .
C36 C38 1.525(7) .
C36 C37 1.525(9) .
C36 C39 1.539(8) .
N51 C52 1.150(10) .
C52 C53 1.516(13) .
N54 C55 1.147(9) .
C55 C56 1.473(12) .
C60 C64 1.09(2) .
C60 C62 1.16(2) .
C61 C68 1.05(3) .
C61 C63 1.18(3) .
C62 C69 1.51(2) .
C63 C65 1.52(2) .
C64 C66 1.20(3) .
C65 C66 1.43(3) 1_554
C66 C65 1.43(3) 1_556
C67 C68 1.19(3) .
C67 C69 1.42(3) .

loop_
_geom_torsion_atom_site_label_1
_geom_torsion_atom_site_label_2
_geom_torsion_atom_site_label_3
_geom_torsion_atom_site_label_4
_geom_torsion
_geom_torsion_site_symmetry_4
C5 P1 C1 C2 85.5(5) .
C6 P1 C1 C2 -150.6(5) .
P1 C1 C2 O1 -37.4(7) .
P1 C1 C2 C3 -158.1(5) .
P1 C1 C2 C4 81.4(6) .
O1 C2 C3 F1 -170.4(6) .
C1 C2 C3 F1 -52.0(8) .
C4 C2 C3 F1 70.0(7) .
O1 C2 C3 F2 64.9(8) .
C1 C2 C3 F2 -176.8(6) .
C4 C2 C3 F2 -54.8(8) .
O1 C2 C3 F3 -52.7(7) .
C1 C2 C3 F3 65.7(7) .
C4 C2 C3 F3 -172.3(6) .
O1 C2 C4 F6 65.5(8) .
C1 C2 C4 F6 -53.0(8) .
C3 C2 C4 F6 -173.1(6) .
O1 C2 C4 F5 -58.5(8) .
C1 C2 C4 F5 -177.0(6) .
C3 C2 C4 F5 63.0(8) .
O1 C2 C4 F4 -177.4(5) .
C1 C2 C4 F4 64.2(7) .
C3 C2 C4 F4 -55.9(7) .
C5 P1 C6 C8 62.3(6) .
C1 P1 C6 C8 -59.2(6) .
C5 P1 C6 C7 -57.8(5) .
C1 P1 C6 C7 -179.4(4) .
C5 P1 C6 C9 -175.6(5) .
C1 P1 C6 C9 62.9(5) .
C15 P11 C11 C12 84.7(6) .
C16 P11 C11 C12 -151.3(5) .
P11 C11 C12 O11 -38.0(7) .
P11 C11 C12 C13 -160.3(5) .
P11 C11 C12 C14 79.9(6) .
O11 C12 C13 F12 -173.8(7) .
C11 C12 C13 F12 -54.4(9) .
C14 C12 C13 F12 66.4(9) .
O11 C12 C13 F11 -54.3(8) .
C11 C12 C13 F11 65.1(8) .
C14 C12 C13 F11 -174.2(7) .
O11 C12 C13 F13 61.8(9) .
C11 C12 C13 F13 -178.8(6) .
C14 C12 C13 F13 -58.0(8) .
O11 C12 C14 F14 -60.0(8) .
C13 C12 C14 F14 62.8(8) .
C11 C12 C14 F14 -177.9(6) .
O11 C12 C14 F16 63.8(9) .
C13 C12 C14 F16 -173.5(7) .
C11 C12 C14 F16 -54.2(9) .
O11 C12 C14 F15 -177.6(6) .
C13 C12 C14 F15 -54.8(8) .
C11 C12 C14 F15 64.5(8) .
C15 P11 C16 C19 63.1(7) .
C11 P11 C16 C19 -58.5(7) .
C15 P11 C16 C18 -57.2(6) .
C11 P11 C16 C18 -178.8(5) .
C15 P11 C16 C17 -176.5(6) .
C11 P11 C16 C17 61.9(6) .
C25 P21 C21 C22 -84.8(6) .
C26 P21 C21 C22 151.1(5) .
P21 C21 C22 O21 44.4(8) .
P21 C21 C22 C23 -77.4(7) .
P21 C21 C22 C24 162.8(5) .
O21 C22 C23 F21 -51.0(10) .
C21 C22 C23 F21 68.5(10) .
C24 C22 C23 F21 -172.6(8) .
O21 C22 C23 F23 -173.0(7) .
C21 C22 C23 F23 -53.4(9) .
C24 C22 C23 F23 65.4(9) .
O21 C22 C23 F22 67.0(8) .
C21 C22 C23 F22 -173.4(6) .
C24 C22 C23 F22 -54.6(9) .
O21 C22 C24 F26 -177.9(7) .
C21 C22 C24 F26 65.2(9) .
C23 C22 C24 F26 -55.3(9) .
O21 C22 C24 F25 61.2(9) .
C21 C22 C24 F25 -55.7(9) .
C23 C22 C24 F25 -176.2(7) .
O21 C22 C24 F24 -56.5(8) .
C21 C22 C24 F24 -173.5(6) .
C23 C22 C24 F24 66.1(8) .
C25 P21 C26 C28 56.8(6) .
C21 P21 C26 C28 179.1(5) .
C25 P21 C26 C27 -64.4(7) .
C21 P21 C26 C27 57.9(7) .
C25 P21 C26 C29 176.1(6) .
C21 P21 C26 C29 -61.6(7) .
C35 P31 C31 C32 83.9(5) .
C36 P31 C31 C32 -151.9(5) .
P31 C31 C32 O31 -44.6(7) .
P31 C31 C32 C34 -164.3(4) .
P31 C31 C32 C33 76.4(6) .
O31 C32 C33 F31 49.3(9) .
C31 C32 C33 F31 -69.8(8) .
C34 C32 C33 F31 172.2(7) .
O31 C32 C33 F32 169.2(6) .
C31 C32 C33 F32 50.0(8) .
C34 C32 C33 F32 -67.9(8) .
O31 C32 C33 F33 -70.2(8) .
C31 C32 C33 F33 170.7(6) .
C34 C32 C33 F33 52.7(8) .
O31 C32 C34 F35 -63.4(8) .
C31 C32 C34 F35 53.9(8) .
C33 C32 C34 F35 173.9(6) .
O31 C32 C34 F34 175.9(6) .
C31 C32 C34 F34 -66.8(7) .
C33 C32 C34 F34 53.2(7) .
O31 C32 C34 F36 56.6(8) .
C31 C32 C34 F36 173.9(5) .
C33 C32 C34 F36 -66.1(7) .
C35 P31 C36 C38 -57.3(5) .
C31 P31 C36 C38 -178.8(4) .
C35 P31 C36 C37 63.1(5) .
C31 P31 C36 C37 -58.4(5) .
C35 P31 C36 C39 -176.5(4) .
C31 P31 C36 C39 62.0(5) .
C64 C60 C62 C69 -63(16) .
C68 C61 C63 C65 107(17) .
C62 C60 C64 C66 -30(7) .
C61 C63 C65 C66 -105(17) 1_554
C60 C64 C66 C65 -108(30) 1_556
C63 C61 C68 C67 27(8) .
C69 C67 C68 C61 98(33) .
C68 C67 C69 C62 62(33) .
C60 C62 C69 C67 62(13) .
